data_1520625
loop_
_publ_author_name
'Engle, Keary M.'
'Pfeifer, Lukas'
'Pidgeon, George W.'
'Giuffredi, Guy T.'
'Thompson, Amber L.'
'Paton, Robert S.'
'Brown, John M.'
'Gouverneur, V\'eronique'

_publ_section_title
;
 Coordination diversity in hydrogen-bonded homoleptic fluoride--alcohol
 complexes modulates reactivity
;
_journal_issue 9
_journal_name_full 'Chem. Sci.'
_journal_page_first 5293
_journal_paper_doi 10.1039/C5SC01812A
_journal_volume 6
_journal_year 2015
_chemical_absolute_configuration ad
_chemical_formula_moiety 'C56 H64 F1 N1 O4'
_chemical_formula_sum 'C56 H64 F N O4'
_chemical_formula_weight 834.13
_chemical_melting_point 433
_space_group_IT_number 19
_symmetry_cell_setting orthorhombic
_symmetry_space_group_name_Hall 'P 2ac 2ab'
_symmetry_space_group_name_H-M 'P 21 21 21'
_atom_sites_solution_hydrogens difmap
_atom_sites_solution_primary other
_audit_creation_date 2015-04-20
_audit_creation_method CRYSTALS_ver_14.43
_audit_update_record
;
2015-05-19 deposited with the CCDC.
2015-06-22 downloaded from the CCDC.
;
_cell_angle_alpha 90
_cell_angle_beta 90
_cell_angle_gamma 90
_cell_formula_units_Z 4
_cell_length_a 10.68590(10)
_cell_length_b 12.65280(10)
_cell_length_c 34.7970(3)
_cell_measurement_reflns_used 28738
_cell_measurement_temperature 150
_cell_measurement_theta_max 76
_cell_measurement_theta_min 4
_cell_volume 4704.78(7)
_computing_cell_refinement 'CrysAlis, (Oxford Diffraction, 2002)'
_computing_data_collection 'SuperNova, (Oxford Diffraction, 2010)'
_computing_data_reduction 'CrysAlis, (Oxford Diffraction, 2002)'
_computing_molecular_graphics 'CAMERON (Watkin et al., 1996)'
_computing_publication_material 'CRYSTALS (Betteridge et al., 2003)'
_computing_structure_refinement 'CRYSTALS (Betteridge et al., 2003)'
_computing_structure_solution 'Superflip (Palatinus & Chapuis, 2007)'
_diffrn_ambient_temperature 150
_diffrn_measured_fraction_theta_full 0.995
_diffrn_measured_fraction_theta_max 0.995
_diffrn_measurement_device Area
_diffrn_measurement_device_type 'Oxford Diffraction SuperNova'
_diffrn_measurement_method \w
_diffrn_radiation_monochromator graphite
_diffrn_radiation_type 'Cu K\a'
_diffrn_radiation_wavelength 1.54180
_diffrn_reflns_av_R_equivalents 0.026
_diffrn_reflns_limit_h_max 12
_diffrn_reflns_limit_h_min -13
_diffrn_reflns_limit_k_max 15
_diffrn_reflns_limit_k_min -10
_diffrn_reflns_limit_l_max 43
_diffrn_reflns_limit_l_min -43
_diffrn_reflns_number 52468
_diffrn_reflns_theta_full 76.149
_diffrn_reflns_theta_max 76.149
_diffrn_reflns_theta_min 3.717
_diffrn_standards_number 0
_exptl_absorpt_coefficient_mu 0.592
_exptl_absorpt_correction_T_max 0.90
_exptl_absorpt_correction_T_min 0.81
_exptl_absorpt_correction_type multi-scan
_exptl_absorpt_process_details 'CrysAlis, (Oxford Diffraction, 2002)'
_exptl_crystal_colour clear_pale_colourless
_exptl_crystal_density_diffrn 1.178
_exptl_crystal_density_method 'not measured'
_exptl_crystal_description block
_exptl_crystal_F_000 1792
_exptl_crystal_size_max 0.20
_exptl_crystal_size_mid 0.20
_exptl_crystal_size_min 0.18
_refine_diff_density_max 0.15
_refine_diff_density_min -0.14
_refine_ls_abs_structure_details 'Flack (1983), 4294 Friedel-pairs'
_refine_ls_abs_structure_Flack -0.07(7)
_refine_ls_extinction_method None
_refine_ls_goodness_of_fit_ref 0.9641
_refine_ls_hydrogen_treatment constr
_refine_ls_matrix_type full
_refine_ls_number_parameters 560
_refine_ls_number_reflns 9732
_refine_ls_number_restraints 0
_refine_ls_R_factor_all 0.0272
_refine_ls_R_factor_gt 0.0263
_refine_ls_shift/su_max 0.0014078
_refine_ls_shift/su_mean 0.0000960
_refine_ls_structure_factor_coef Fsqd
_refine_ls_weighting_details
;
 Method= Modified Sheldrick 
 w=1/[\s^2^(F^2^) + ( 0.04P)^2^ + 0.68P] 
 ,where P=(max(Fo^2^,0) + 2Fc^2^)/3 
;
_refine_ls_weighting_scheme calc
_refine_ls_wR_factor_all 0.0670
_refine_ls_wR_factor_gt 0.0662
_refine_ls_wR_factor_ref 0.0670
_reflns_limit_h_max 13
_reflns_limit_h_min -13
_reflns_limit_k_max 15
_reflns_limit_k_min 0
_reflns_limit_l_max 43
_reflns_limit_l_min 0
_reflns_number_gt 9487
_reflns_number_total 9770
_reflns_threshold_expression I>2.0\s(I)
_oxford_diffrn_Wilson_B_factor 2.41
_oxford_diffrn_Wilson_scale 0.06
_oxford_refine_ls_r_factor_ref 0.0272
_oxford_refine_ls_scale 4.09(3)
_oxford_reflns_number_all 9732
_oxford_reflns_threshold_expression_ref I>-3.0\s(I)
_oxford_structure_analysis_title 039lp14
_cod_data_source_file c5sc01812a2.cif
_cod_data_source_block 2h
_cod_depositor_comments
;
The following automatic conversions were performed:

'_chemical_melting_point' value '433 K' was changed to '433' - the
value should be numeric and without a unit designator.

'_atom_sites_solution_primary' value 'Other' changed to 'other'
according to
/usr/data/users/saulius/crontab/automatic-downloads/rss-feeds/RSC/lib/dictionaries/cif_core.dic
dictionary named 'cif_core.dic' version 2.4.2 from 2011-04-26.

Automatic conversion script
Id: cif_fix_values 3271 2015-04-21 07:52:19Z andrius 

 Adding full bibliography for 1520618--1520631.cif.
;
_cod_original_sg_symbol_H-M 'P 21 21 21 '
_cod_original_formula_sum 'C56 H64 F1 N1 O4'
_cod_database_code 1520625

loop_
_symmetry_equiv_pos_as_xyz
x,y,z
-x+1/2,-y,z+1/2
x+1/2,-y+1/2,-z
-x,y+1/2,-z+1/2

loop_
_atom_site_label
_atom_site_type_symbol
_atom_site_fract_x
_atom_site_fract_y
_atom_site_fract_z
_atom_site_U_iso_or_equiv
_atom_site_occupancy
_atom_site_adp_type
_atom_site_refinement_flags_posn
O1 O 0.80980(8) 0.56718(6) 0.61230(2) 0.0302 1.0000 Uani .
O2 O 0.58394(7) 0.79160(6) 0.57334(2) 0.0277 1.0000 Uani .
O3 O 0.39222(7) 0.82134(6) 0.50011(2) 0.0262 1.0000 Uani .
O4 O 0.91297(9) 0.54106(7) 0.68124(3) 0.0415 1.0000 Uani .
C10 C 0.85204(10) 0.47193(8) 0.59962(3) 0.0247 1.0000 Uani .
C11 C 0.90590(11) 0.46256(8) 0.56248(3) 0.0277 1.0000 Uani .
C12 C 0.95132(10) 0.36779(8) 0.55023(3) 0.0269 1.0000 Uani .
C13 C 0.94909(9) 0.27766(8) 0.57447(3) 0.0243 1.0000 Uani .
C14 C 0.99897(10) 0.17902(9) 0.56240(3) 0.0277 1.0000 Uani .
C15 C 1.00027(10) 0.09370(9) 0.58656(4) 0.0308 1.0000 Uani .
C16 C 0.95259(11) 0.10409(9) 0.62402(4) 0.0313 1.0000 Uani .
C17 C 0.90313(10) 0.19762(9) 0.63635(3) 0.0278 1.0000 Uani .
C18 C 0.89727(9) 0.28739(8) 0.61192(3) 0.0233 1.0000 Uani .
C19 C 0.84340(9) 0.38576(8) 0.62409(3) 0.0237 1.0000 Uani .
C20 C 0.82077(11) 0.46927(9) 0.68897(3) 0.0315 1.0000 Uani .
C21 C 0.76936(13) 0.47383(10) 0.72649(3) 0.0391 1.0000 Uani .
C22 C 0.67851(13) 0.40467(11) 0.73736(3) 0.0382 1.0000 Uani .
C23 C 0.63197(11) 0.32853(10) 0.71132(3) 0.0319 1.0000 Uani .
C24 C 0.53929(13) 0.25408(12) 0.72229(4) 0.0416 1.0000 Uani .
C25 C 0.49681(13) 0.17956(12) 0.69724(4) 0.0450 1.0000 Uani .
C26 C 0.54255(12) 0.17793(10) 0.65921(4) 0.0378 1.0000 Uani .
C27 C 0.63022(10) 0.24978(9) 0.64745(3) 0.0285 1.0000 Uani .
C28 C 0.68169(10) 0.32523(8) 0.67325(3) 0.0255 1.0000 Uani .
C29 C 0.78124(10) 0.39513(8) 0.66244(3) 0.0248 1.0000 Uani .
C30 C 0.57615(10) 0.89710(8) 0.56709(3) 0.0230 1.0000 Uani .
C31 C 0.68619(10) 0.95982(9) 0.56528(3) 0.0283 1.0000 Uani .
C32 C 0.67822(10) 1.06623(9) 0.55896(3) 0.0283 1.0000 Uani .
C33 C 0.56067(10) 1.11570(8) 0.55423(3) 0.0235 1.0000 Uani .
C34 C 0.55035(11) 1.22617(8) 0.54731(3) 0.0275 1.0000 Uani .
C35 C 0.43598(11) 1.27247(8) 0.54237(3) 0.0300 1.0000 Uani .
C36 C 0.32640(11) 1.21101(8) 0.54410(3) 0.0299 1.0000 Uani .
C37 C 0.33270(10) 1.10426(8) 0.55087(3) 0.0259 1.0000 Uani .
C38 C 0.44999(10) 1.05322(8) 0.55614(3) 0.0213 1.0000 Uani .
C39 C 0.45913(9) 0.94205(7) 0.56284(3) 0.0209 1.0000 Uani .
C40 C 0.31450(9) 0.81655(7) 0.53083(3) 0.0223 1.0000 Uani .
C41 C 0.20433(10) 0.75376(8) 0.52963(3) 0.0263 1.0000 Uani .
C42 C 0.12407(10) 0.75204(8) 0.56024(3) 0.0283 1.0000 Uani .
C43 C 0.14985(10) 0.81133(8) 0.59377(3) 0.0258 1.0000 Uani .
C44 C 0.06621(10) 0.81290(9) 0.62544(4) 0.0326 1.0000 Uani .
C45 C 0.09246(12) 0.87012(10) 0.65763(4) 0.0366 1.0000 Uani .
C46 C 0.20431(12) 0.92942(9) 0.65968(3) 0.0343 1.0000 Uani .
C47 C 0.28691(11) 0.93042(8) 0.62949(3) 0.0280 1.0000 Uani .
C48 C 0.26246(9) 0.87207(7) 0.59545(3) 0.0227 1.0000 Uani .
C49 C 0.34461(9) 0.87457(7) 0.56310(3) 0.0210 1.0000 Uani .
N50 N 0.38049(8) 0.56209(7) 0.64502(3) 0.0251 1.0000 Uani .
C51 C 0.36556(10) 0.44284(8) 0.64945(3) 0.0260 1.0000 Uani .
C52 C 0.24963(11) 0.39621(9) 0.63031(3) 0.0317 1.0000 Uani .
C53 C 0.22871(12) 0.28179(10) 0.64330(4) 0.0363 1.0000 Uani .
C54 C 0.18182(15) 0.27263(13) 0.68442(4) 0.0491 1.0000 Uani .
C55 C 0.27029(11) 0.61932(9) 0.66346(3) 0.0294 1.0000 Uani .
C56 C 0.24413(12) 0.58741(10) 0.70481(3) 0.0363 1.0000 Uani .
C57 C 0.14892(12) 0.66030(11) 0.72353(4) 0.0390 1.0000 Uani .
C58 C 0.10942(17) 0.61785(18) 0.76250(4) 0.0637 1.0000 Uani .
C59 C 0.50271(10) 0.59339(9) 0.66449(3) 0.0277 1.0000 Uani .
C60 C 0.52894(12) 0.71128(9) 0.66530(3) 0.0341 1.0000 Uani .
C61 C 0.65858(13) 0.73404(12) 0.68134(5) 0.0458 1.0000 Uani .
C62 C 0.68483(19) 0.85289(15) 0.68290(6) 0.0692 1.0000 Uani .
C63 C 0.38325(10) 0.59218(8) 0.60262(3) 0.0263 1.0000 Uani .
C64 C 0.49253(10) 0.54700(8) 0.58023(3) 0.0265 1.0000 Uani .
C65 C 0.47640(11) 0.56620(8) 0.53715(3) 0.0291 1.0000 Uani .
C66 C 0.58891(12) 0.52549(9) 0.51477(3) 0.0331 1.0000 Uani .
F1 F 0.80280(6) 0.71497(5) 0.567107(18) 0.0273 1.0000 Uani .
H111 H 0.9071 0.5222 0.5466 0.0345 1.0000 Uiso R
H121 H 0.9862 0.3613 0.5244 0.0322 1.0000 Uiso R
H141 H 1.0310 0.1729 0.5367 0.0326 1.0000 Uiso R
H151 H 1.0321 0.0270 0.5781 0.0365 1.0000 Uiso R
H161 H 0.9555 0.0436 0.6408 0.0375 1.0000 Uiso R
H171 H 0.8736 0.2051 0.6618 0.0337 1.0000 Uiso R
H211 H 0.8030 0.5263 0.7440 0.0466 1.0000 Uiso R
H221 H 0.6446 0.4047 0.7630 0.0468 1.0000 Uiso R
H241 H 0.5053 0.2566 0.7475 0.0485 1.0000 Uiso R
H251 H 0.4347 0.1300 0.7051 0.0543 1.0000 Uiso R
H261 H 0.5118 0.1284 0.6409 0.0461 1.0000 Uiso R
H271 H 0.6578 0.2496 0.6210 0.0333 1.0000 Uiso R
H311 H 0.7652 0.9253 0.5682 0.0337 1.0000 Uiso R
H321 H 0.7543 1.1072 0.5575 0.0338 1.0000 Uiso R
H341 H 0.6271 1.2671 0.5458 0.0320 1.0000 Uiso R
H351 H 0.4298 1.3457 0.5372 0.0359 1.0000 Uiso R
H361 H 0.2473 1.2447 0.5405 0.0357 1.0000 Uiso R
H371 H 0.2569 1.0617 0.5522 0.0319 1.0000 Uiso R
H411 H 0.1869 0.7146 0.5074 0.0332 1.0000 Uiso R
H421 H 0.0506 0.7134 0.5589 0.0348 1.0000 Uiso R
H441 H -0.0099 0.7712 0.6235 0.0390 1.0000 Uiso R
H451 H 0.0367 0.8696 0.6788 0.0429 1.0000 Uiso R
H461 H 0.2239 0.9695 0.6822 0.0408 1.0000 Uiso R
H471 H 0.3622 0.9710 0.6318 0.0316 1.0000 Uiso R
H512 H 0.4401 0.4113 0.6386 0.0293 1.0000 Uiso R
H511 H 0.3651 0.4287 0.6768 0.0283 1.0000 Uiso R
H522 H 0.2620 0.3991 0.6020 0.0366 1.0000 Uiso R
H521 H 0.1776 0.4378 0.6364 0.0383 1.0000 Uiso R
H532 H 0.1670 0.2506 0.6256 0.0431 1.0000 Uiso R
H531 H 0.3078 0.2414 0.6396 0.0437 1.0000 Uiso R
H542 H 0.1645 0.1971 0.6908 0.0728 1.0000 Uiso R
H541 H 0.1029 0.3118 0.6881 0.0732 1.0000 Uiso R
H543 H 0.2424 0.3003 0.7034 0.0716 1.0000 Uiso R
H551 H 0.1984 0.6040 0.6473 0.0353 1.0000 Uiso R
H552 H 0.2907 0.6937 0.6609 0.0347 1.0000 Uiso R
H561 H 0.2128 0.5144 0.7062 0.0443 1.0000 Uiso R
H562 H 0.3230 0.5904 0.7196 0.0444 1.0000 Uiso R
H571 H 0.0752 0.6644 0.7065 0.0457 1.0000 Uiso R
H572 H 0.1846 0.7324 0.7258 0.0470 1.0000 Uiso R
H581 H 0.0529 0.6664 0.7746 0.0950 1.0000 Uiso R
H583 H 0.0634 0.5495 0.7588 0.0962 1.0000 Uiso R
H582 H 0.1813 0.6097 0.7795 0.0950 1.0000 Uiso R
H592 H 0.5690 0.5576 0.6509 0.0334 1.0000 Uiso R
H591 H 0.4976 0.5653 0.6902 0.0323 1.0000 Uiso R
H602 H 0.5217 0.7391 0.6395 0.0412 1.0000 Uiso R
H601 H 0.4651 0.7459 0.6812 0.0405 1.0000 Uiso R
H612 H 0.7219 0.6971 0.6661 0.0549 1.0000 Uiso R
H611 H 0.6649 0.7039 0.7075 0.0553 1.0000 Uiso R
H623 H 0.7668 0.8676 0.6928 0.1029 1.0000 Uiso R
H621 H 0.6782 0.8832 0.6575 0.1039 1.0000 Uiso R
H622 H 0.6252 0.8883 0.7007 0.1033 1.0000 Uiso R
H631 H 0.3036 0.5683 0.5916 0.0316 1.0000 Uiso R
H632 H 0.3846 0.6680 0.6018 0.0325 1.0000 Uiso R
H641 H 0.4985 0.4726 0.5846 0.0312 1.0000 Uiso R
H642 H 0.5690 0.5797 0.5886 0.0314 1.0000 Uiso R
H651 H 0.4006 0.5309 0.5282 0.0339 1.0000 Uiso R
H652 H 0.4666 0.6435 0.5328 0.0344 1.0000 Uiso R
H662 H 0.5802 0.5375 0.4871 0.0482 1.0000 Uiso R
H663 H 0.6007 0.4481 0.5192 0.0481 1.0000 Uiso R
H661 H 0.6695 0.5608 0.5231 0.0496 1.0000 Uiso R
H21 H 0.6629 0.7680 0.5716 0.0452 1.0000 Uiso R
H31 H 0.3548 0.8022 0.4784 0.0423 1.0000 Uiso R
H41 H 0.8999 0.5620 0.6577 0.0638 1.0000 Uiso R
H11 H 0.8110 0.6211 0.5946 0.0483 1.0000 Uiso R

loop_
_atom_site_aniso_label
_atom_site_aniso_U_11
_atom_site_aniso_U_22
_atom_site_aniso_U_33
_atom_site_aniso_U_23
_atom_site_aniso_U_13
_atom_site_aniso_U_12
O1 0.0396(4) 0.0227(3) 0.0284(4) 0.0009(3) 0.0027(3) 0.0050(3)
O2 0.0219(3) 0.0191(3) 0.0422(4) 0.0040(3) -0.0004(3) 0.0014(3)
O3 0.0266(4) 0.0268(3) 0.0250(3) -0.0001(3) 0.0000(3) -0.0038(3)
O4 0.0470(5) 0.0419(5) 0.0357(4) -0.0036(4) -0.0083(4) -0.0130(4)
C10 0.0245(5) 0.0226(5) 0.0270(5) -0.0006(4) -0.0018(4) 0.0021(4)
C11 0.0311(5) 0.0253(5) 0.0268(5) 0.0053(4) 0.0010(4) 0.0020(4)
C12 0.0266(5) 0.0294(5) 0.0247(5) 0.0013(4) 0.0035(4) 0.0016(4)
C13 0.0198(4) 0.0251(5) 0.0282(5) 0.0008(4) -0.0008(4) 0.0021(4)
C14 0.0218(4) 0.0292(5) 0.0320(5) -0.0016(4) 0.0017(4) 0.0027(4)
C15 0.0225(5) 0.0238(5) 0.0461(6) 0.0001(5) 0.0008(4) 0.0054(4)
C16 0.0244(5) 0.0284(5) 0.0410(6) 0.0101(4) 0.0001(4) 0.0040(4)
C17 0.0231(5) 0.0311(5) 0.0293(5) 0.0067(4) 0.0003(4) 0.0029(4)
C18 0.0179(4) 0.0252(5) 0.0270(5) 0.0026(4) -0.0023(4) 0.0013(4)
C19 0.0213(4) 0.0255(5) 0.0242(5) 0.0012(4) -0.0023(4) 0.0010(4)
C20 0.0337(6) 0.0333(6) 0.0276(5) -0.0006(4) -0.0053(4) 0.0007(5)
C21 0.0499(7) 0.0427(6) 0.0248(5) -0.0061(5) -0.0062(5) 0.0045(6)
C22 0.0451(7) 0.0489(7) 0.0207(5) 0.0010(5) 0.0014(5) 0.0084(6)
C23 0.0310(5) 0.0394(6) 0.0252(5) 0.0054(4) 0.0012(4) 0.0087(5)
C24 0.0363(6) 0.0551(8) 0.0334(6) 0.0129(5) 0.0088(5) 0.0048(6)
C25 0.0338(6) 0.0502(8) 0.0510(8) 0.0124(6) 0.0075(6) -0.0076(6)
C26 0.0300(6) 0.0375(6) 0.0460(7) 0.0014(5) -0.0001(5) -0.0036(5)
C27 0.0231(5) 0.0316(5) 0.0308(5) 0.0009(4) 0.0003(4) 0.0034(4)
C28 0.0238(5) 0.0283(5) 0.0243(5) 0.0037(4) -0.0016(4) 0.0071(4)
C29 0.0255(5) 0.0266(5) 0.0224(4) 0.0013(4) -0.0029(4) 0.0050(4)
C30 0.0236(5) 0.0196(4) 0.0258(5) 0.0009(4) 0.0001(4) -0.0006(4)
C31 0.0196(5) 0.0285(5) 0.0367(5) 0.0018(4) -0.0030(4) -0.0010(4)
C32 0.0227(5) 0.0262(5) 0.0360(5) 0.0013(4) -0.0028(4) -0.0078(4)
C33 0.0259(5) 0.0212(4) 0.0236(4) -0.0004(4) -0.0019(4) -0.0046(4)
C34 0.0325(5) 0.0205(4) 0.0294(5) -0.0003(4) -0.0007(4) -0.0080(4)
C35 0.0382(6) 0.0168(4) 0.0351(5) 0.0008(4) 0.0033(5) -0.0012(4)
C36 0.0284(5) 0.0226(5) 0.0386(6) 0.0017(4) 0.0033(4) 0.0041(4)
C37 0.0235(5) 0.0213(4) 0.0329(5) 0.0008(4) 0.0022(4) -0.0009(4)
C38 0.0232(5) 0.0198(4) 0.0209(4) -0.0007(3) 0.0003(4) -0.0017(4)
C39 0.0213(4) 0.0192(4) 0.0223(4) -0.0002(3) -0.0002(4) -0.0015(4)
C40 0.0223(4) 0.0186(4) 0.0260(5) 0.0046(4) -0.0013(4) 0.0010(4)
C41 0.0266(5) 0.0219(4) 0.0305(5) 0.0036(4) -0.0071(4) -0.0035(4)
C42 0.0203(5) 0.0252(5) 0.0393(6) 0.0085(4) -0.0044(4) -0.0047(4)
C43 0.0198(4) 0.0230(4) 0.0345(5) 0.0085(4) 0.0014(4) 0.0031(4)
C44 0.0229(5) 0.0312(5) 0.0438(6) 0.0119(5) 0.0072(5) 0.0050(4)
C45 0.0349(6) 0.0361(6) 0.0389(6) 0.0099(5) 0.0139(5) 0.0111(5)
C46 0.0408(6) 0.0324(5) 0.0296(5) 0.0013(4) 0.0039(5) 0.0093(5)
C47 0.0291(5) 0.0250(5) 0.0299(5) 0.0013(4) 0.0011(4) 0.0029(4)
C48 0.0212(5) 0.0186(4) 0.0284(5) 0.0047(4) -0.0008(4) 0.0031(4)
C49 0.0194(4) 0.0166(4) 0.0271(5) 0.0041(3) -0.0017(4) 0.0007(3)
N50 0.0256(4) 0.0223(4) 0.0273(4) 0.0004(3) 0.0001(3) 0.0033(3)
C51 0.0272(5) 0.0216(5) 0.0291(5) 0.0020(4) -0.0010(4) 0.0021(4)
C52 0.0292(5) 0.0295(5) 0.0364(6) 0.0006(4) -0.0052(5) 0.0000(4)
C53 0.0319(6) 0.0309(5) 0.0462(7) -0.0005(5) -0.0036(5) -0.0055(5)
C54 0.0452(7) 0.0500(8) 0.0522(8) 0.0091(6) 0.0031(6) -0.0131(6)
C55 0.0269(5) 0.0277(5) 0.0335(5) -0.0021(4) 0.0015(4) 0.0051(4)
C56 0.0378(6) 0.0401(6) 0.0308(6) -0.0028(5) 0.0049(5) 0.0041(5)
C57 0.0332(6) 0.0464(7) 0.0373(6) -0.0162(5) 0.0007(5) 0.0004(5)
C58 0.0546(9) 0.1028(14) 0.0337(7) -0.0143(8) 0.0099(6) 0.0136(9)
C59 0.0261(5) 0.0279(5) 0.0292(5) -0.0016(4) -0.0013(4) 0.0010(4)
C60 0.0402(6) 0.0294(6) 0.0327(6) -0.0032(4) 0.0008(5) -0.0050(5)
C61 0.0364(7) 0.0446(7) 0.0565(8) -0.0194(6) 0.0067(6) -0.0089(6)
C62 0.0676(11) 0.0550(10) 0.0849(13) -0.0203(9) 0.0052(10) -0.0304(9)
C63 0.0294(5) 0.0219(4) 0.0275(5) 0.0017(4) -0.0010(4) 0.0024(4)
C64 0.0274(5) 0.0218(5) 0.0304(5) 0.0001(4) 0.0009(4) 0.0006(4)
C65 0.0363(6) 0.0213(5) 0.0297(5) -0.0001(4) 0.0007(4) -0.0004(4)
C66 0.0389(6) 0.0256(5) 0.0346(5) -0.0003(4) 0.0082(5) -0.0059(4)
F1 0.0268(3) 0.0252(3) 0.0299(3) 0.0017(2) 0.0023(2) 0.0037(2)

loop_
_atom_type_symbol
_atom_type_scat_dispersion_real
_atom_type_scat_dispersion_imag
_atom_type_scat_Cromer_Mann_a1
_atom_type_scat_Cromer_Mann_b1
_atom_type_scat_Cromer_Mann_a2
_atom_type_scat_Cromer_Mann_b2
_atom_type_scat_Cromer_Mann_a3
_atom_type_scat_Cromer_Mann_b3
_atom_type_scat_Cromer_Mann_a4
_atom_type_scat_Cromer_Mann_b4
_atom_type_scat_Cromer_Mann_c
_atom_type_scat_source
C 0.0181 0.0091 2.3100 20.8439 1.0200 10.2075 1.5886 0.5687 0.8650 51.6512 0.2156 'International Tables Vol C 4.2.6.8 and 6.1.1.4'
H 0.0000 0.0000 0.4930 10.5109 0.3229 26.1257 0.1402 3.1424 0.0408 57.7998 0.0030 'International Tables Vol C 4.2.6.8 and 6.1.1.4'
F 0.0727 0.0534 3.5392 10.2825 2.6412 4.2944 1.5170 0.2615 1.0243 26.1476 0.2776 'International Tables Vol C 4.2.6.8 and 6.1.1.4'
N 0.0311 0.0180 12.2126 0.0057 3.1322 9.8933 2.0125 28.9975 1.1663 0.5826 -11.5290 'International Tables Vol C 4.2.6.8 and 6.1.1.4'
O 0.0492 0.0322 3.0485 13.2771 2.2868 5.7011 1.5463 0.3239 0.8670 32.9089 0.2508 'International Tables Vol C 4.2.6.8 and 6.1.1.4'

loop_
_geom_angle_atom_site_label_1
_geom_angle_atom_site_label_2
_geom_angle_atom_site_label_3
_geom_angle
_geom_angle_publ_flag
C10 O1 H11 115.8 no
C30 O2 H21 112.0 no
C40 O3 H31 112.4 no
C20 O4 H41 105.7 no
O1 C10 C11 120.25(9) yes
O1 C10 C19 118.38(9) yes
C11 C10 C19 121.36(9) yes
C10 C11 C12 120.19(9) yes
C10 C11 H111 118.4 no
C12 C11 H111 121.4 no
C11 C12 C13 121.04(9) yes
C11 C12 H121 119.9 no
C13 C12 H121 119.1 no
C12 C13 C14 121.61(10) yes
C12 C13 C18 118.82(9) yes
C14 C13 C18 119.56(9) yes
C13 C14 C15 121.01(10) yes
C13 C14 H141 118.6 no
C15 C14 H141 120.3 no
C14 C15 C16 119.49(10) yes
C14 C15 H151 120.7 no
C16 C15 H151 119.8 no
C15 C16 C17 120.86(10) yes
C15 C16 H161 118.4 no
C17 C16 H161 120.8 no
C16 C17 C18 121.48(10) yes
C16 C17 H171 120.7 no
C18 C17 H171 117.8 no
C13 C18 C17 117.54(9) yes
C13 C18 C19 120.12(9) yes
C17 C18 C19 122.33(10) yes
C18 C19 C10 118.31(9) yes
C18 C19 C29 120.67(9) yes
C10 C19 C29 121.02(9) yes
O4 C20 C21 115.69(10) yes
O4 C20 C29 122.68(10) yes
C21 C20 C29 121.62(11) yes
C20 C21 C22 120.43(11) yes
C20 C21 H211 117.6 no
C22 C21 H211 121.9 no
C21 C22 C23 120.74(11) yes
C21 C22 H221 121.7 no
C23 C22 H221 117.5 no
C22 C23 C24 121.71(11) yes
C22 C23 C28 118.95(11) yes
C24 C23 C28 119.32(11) yes
C23 C24 C25 121.34(12) yes
C23 C24 H241 119.6 no
C25 C24 H241 119.1 no
C24 C25 C26 119.66(12) yes
C24 C25 H251 120.2 no
C26 C25 H251 120.1 no
C25 C26 C27 120.54(12) yes
C25 C26 H261 121.2 no
C27 C26 H261 118.2 no
C26 C27 C28 121.50(11) yes
C26 C27 H271 119.5 no
C28 C27 H271 119.0 no
C23 C28 C27 117.50(10) yes
C23 C28 C29 120.09(10) yes
C27 C28 C29 122.40(10) yes
C19 C29 C28 120.98(9) yes
C19 C29 C20 120.94(10) yes
C28 C29 C20 118.05(10) yes
O2 C30 C31 120.45(9) yes
O2 C30 C39 118.57(9) yes
C31 C30 C39 120.97(9) yes
C30 C31 C32 120.40(10) yes
C30 C31 H311 118.1 no
C32 C31 H311 121.5 no
C31 C32 C33 120.70(9) yes
C31 C32 H321 119.0 no
C33 C32 H321 120.3 no
C32 C33 C34 121.59(10) yes
C32 C33 C38 119.13(9) yes
C34 C33 C38 119.27(10) yes
C33 C34 C35 120.79(10) yes
C33 C34 H341 117.9 no
C35 C34 H341 121.3 no
C34 C35 C36 120.15(9) yes
C34 C35 H351 120.4 no
C36 C35 H351 119.4 no
C35 C36 C37 120.68(10) yes
C35 C36 H361 119.0 no
C37 C36 H361 120.3 no
C36 C37 C38 120.82(10) yes
C36 C37 H371 120.7 no
C38 C37 H371 118.4 no
C33 C38 C37 118.29(9) yes
C33 C38 C39 119.82(9) yes
C37 C38 C39 121.89(9) yes
C38 C39 C30 118.98(9) yes
C38 C39 C49 120.54(9) yes
C30 C39 C49 120.40(8) yes
O3 C40 C41 120.65(9) yes
O3 C40 C49 118.38(9) yes
C41 C40 C49 120.97(9) yes
C40 C41 C42 120.37(10) yes
C40 C41 H411 118.9 no
C42 C41 H411 120.7 no
C41 C42 C43 120.79(9) yes
C41 C42 H421 120.0 no
C43 C42 H421 119.2 no
C42 C43 C44 121.70(10) yes
C42 C43 C48 118.89(10) yes
C44 C43 C48 119.41(10) yes
C43 C44 C45 121.07(11) yes
C43 C44 H441 117.8 no
C45 C44 H441 121.2 no
C44 C45 C46 119.84(11) yes
C44 C45 H451 120.3 no
C46 C45 H451 119.8 no
C45 C46 C47 120.69(11) yes
C45 C46 H461 120.5 no
C47 C46 H461 118.8 no
C46 C47 C48 121.03(11) yes
C46 C47 H471 118.8 no
C48 C47 H471 120.1 no
C43 C48 C47 117.95(10) yes
C43 C48 C49 119.83(9) yes
C47 C48 C49 122.20(9) yes
C39 C49 C48 121.45(9) yes
C39 C49 C40 119.39(9) yes
C48 C49 C40 119.11(9) yes
C51 N50 C55 110.28(8) yes
C51 N50 C59 107.57(8) yes
C55 N50 C59 110.58(8) yes
C51 N50 C63 110.30(8) yes
C55 N50 C63 107.70(8) yes
C59 N50 C63 110.42(8) yes
N50 C51 C52 115.06(9) yes
N50 C51 H512 106.4 no
C52 C51 H512 109.8 no
N50 C51 H511 106.4 no
C52 C51 H511 110.7 no
H512 C51 H511 108.1 no
C51 C52 C53 110.80(9) yes
C51 C52 H522 108.0 no
C53 C52 H522 110.3 no
C51 C52 H521 110.2 no
C53 C52 H521 109.7 no
H522 C52 H521 107.8 no
C52 C53 C54 113.42(11) yes
C52 C53 H532 106.9 no
C54 C53 H532 109.8 no
C52 C53 H531 108.9 no
C54 C53 H531 111.2 no
H532 C53 H531 106.4 no
C53 C54 H542 110.1 no
C53 C54 H541 111.5 no
H542 C54 H541 107.0 no
C53 C54 H543 112.6 no
H542 C54 H543 108.1 no
H541 C54 H543 107.2 no
N50 C55 C56 114.49(9) yes
N50 C55 H551 105.8 no
C56 C55 H551 110.4 no
N50 C55 H552 104.4 no
C56 C55 H552 112.7 no
H551 C55 H552 108.6 no
C55 C56 C57 111.56(10) yes
C55 C56 H561 111.0 no
C57 C56 H561 108.7 no
C55 C56 H562 109.1 no
C57 C56 H562 108.9 no
H561 C56 H562 107.5 no
C56 C57 C58 110.74(13) yes
C56 C57 H571 108.0 no
C58 C57 H571 109.4 no
C56 C57 H572 109.6 no
C58 C57 H572 111.1 no
H571 C57 H572 107.9 no
C57 C58 H581 109.9 no
C57 C58 H583 109.1 no
H581 C58 H583 107.5 no
C57 C58 H582 111.2 no
H581 C58 H582 107.3 no
H583 C58 H582 111.9 no
N50 C59 C60 114.96(9) yes
N50 C59 H592 106.9 no
C60 C59 H592 109.5 no
N50 C59 H591 105.5 no
C60 C59 H591 110.9 no
H592 C59 H591 108.8 no
C59 C60 C61 111.16(11) yes
C59 C60 H602 109.0 no
C61 C60 H602 110.1 no
C59 C60 H601 108.7 no
C61 C60 H601 110.0 no
H602 C60 H601 107.8 no
C60 C61 C62 111.47(14) yes
C60 C61 H612 109.9 no
C62 C61 H612 111.2 no
C60 C61 H611 109.1 no
C62 C61 H611 109.5 no
H612 C61 H611 105.5 no
C61 C62 H623 111.7 no
C61 C62 H621 110.2 no
H623 C62 H621 108.6 no
C61 C62 H622 110.3 no
H623 C62 H622 105.9 no
H621 C62 H622 110.1 no
N50 C63 C64 114.73(8) yes
N50 C63 H631 106.6 no
C64 C63 H631 110.5 no
N50 C63 H632 106.3 no
C64 C63 H632 110.5 no
H631 C63 H632 108.0 no
C63 C64 C65 110.94(9) yes
C63 C64 H641 109.9 no
C65 C64 H641 108.7 no
C63 C64 H642 109.7 no
C65 C64 H642 109.0 no
H641 C64 H642 108.5 no
C64 C65 C66 111.03(9) yes
C64 C65 H651 109.5 no
C66 C65 H651 109.7 no
C64 C65 H652 108.5 no
C66 C65 H652 109.8 no
H651 C65 H652 108.3 no
C65 C66 H662 112.0 no
C65 C66 H663 110.7 no
H662 C66 H663 108.3 no
C65 C66 H661 112.1 no
H662 C66 H661 107.2 no
H663 C66 H661 106.3 no

loop_
_geom_bond_atom_site_label_1
_geom_bond_atom_site_label_2
_geom_bond_distance
_geom_bond_publ_flag
O1 C10 1.3605(13) yes
O1 H11 0.920 no
O2 C30 1.3551(12) yes
O2 H21 0.897 no
O3 C40 1.3549(13) yes
O3 H31 0.888 no
O4 C20 1.3668(15) yes
O4 H41 0.871 no
C10 C11 1.4197(15) yes
C10 C19 1.3864(15) yes
C11 C12 1.3621(15) yes
C11 H111 0.936 no
C12 C13 1.4186(14) yes
C12 H121 0.975 no
C13 C14 1.4206(15) yes
C13 C18 1.4214(14) yes
C14 C15 1.3684(16) yes
C14 H141 0.962 no
C15 C16 1.4055(17) yes
C15 H151 0.956 no
C16 C17 1.3654(16) yes
C16 H161 0.963 no
C17 C18 1.4200(14) yes
C17 H171 0.946 no
C18 C19 1.4352(14) yes
C19 C29 1.4955(14) yes
C20 C21 1.4175(17) yes
C20 C29 1.3821(15) yes
C21 C22 1.361(2) yes
C21 H211 0.971 no
C22 C23 1.4131(18) yes
C22 H221 0.964 no
C23 C24 1.4191(19) yes
C23 C28 1.4278(15) yes
C24 C25 1.362(2) yes
C24 H241 0.949 no
C25 C26 1.411(2) yes
C25 H251 0.953 no
C26 C27 1.3681(17) yes
C26 H261 0.952 no
C27 C28 1.4212(16) yes
C27 H271 0.965 no
C28 C29 1.4337(15) yes
C30 C31 1.4200(14) yes
C30 C39 1.3817(14) yes
C31 C32 1.3669(15) yes
C31 H311 0.956 no
C32 C33 1.4131(15) yes
C32 H321 0.966 no
C33 C34 1.4225(14) yes
C33 C38 1.4242(14) yes
C34 C35 1.3662(17) yes
C34 H341 0.972 no
C35 C36 1.4070(16) yes
C35 H351 0.946 no
C36 C37 1.3728(15) yes
C36 H361 0.955 no
C37 C38 1.4217(14) yes
C37 H371 0.974 no
C38 C39 1.4291(13) yes
C39 C49 1.4922(13) yes
C40 C41 1.4209(14) yes
C40 C49 1.3799(14) yes
C41 C42 1.3677(16) yes
C41 H411 0.938 no
C42 C43 1.4142(16) yes
C42 H421 0.926 no
C43 C44 1.4192(15) yes
C43 C48 1.4290(14) yes
C44 C45 1.3630(19) yes
C44 H441 0.972 no
C45 C46 1.4130(19) yes
C45 H451 0.946 no
C46 C47 1.3723(16) yes
C46 H461 0.955 no
C47 C48 1.4200(15) yes
C47 H471 0.957 no
C48 C49 1.4277(14) yes
N50 C51 1.5251(13) yes
N50 C55 1.5241(13) yes
N50 C59 1.5237(14) yes
N50 C63 1.5240(13) yes
C51 C52 1.5251(15) yes
C51 H512 0.968 no
C51 H511 0.970 no
C52 C53 1.5330(16) yes
C52 H522 0.994 no
C52 H521 0.956 no
C53 C54 1.521(2) yes
C53 H532 0.985 no
C53 H531 0.996 no
C54 H542 0.999 no
C54 H541 0.986 no
C54 H543 0.988 no
C55 C56 1.5201(16) yes
C55 H551 0.972 no
C55 H552 0.971 no
C56 C57 1.5199(17) yes
C56 H561 0.984 no
C56 H562 0.989 no
C57 C58 1.519(2) yes
C57 H571 0.986 no
C57 H572 0.991 no
C58 H581 0.959 no
C58 H583 1.003 no
C58 H582 0.975 no
C59 C60 1.5179(15) yes
C59 H592 0.964 no
C59 H591 0.963 no
C60 C61 1.5211(18) yes
C60 H602 0.967 no
C60 H601 0.982 no
C61 C62 1.531(2) yes
C61 H612 0.978 no
C61 H611 0.988 no
C62 H623 0.960 no
C62 H621 0.965 no
C62 H622 0.996 no
C63 C64 1.5157(14) yes
C63 H631 0.981 no
C63 H632 0.960 no
C64 C65 1.5285(15) yes
C64 H641 0.956 no
C64 H642 0.961 no
C65 C66 1.5221(16) yes
C65 H651 0.976 no
C65 H652 0.995 no
C66 H662 0.978 no
C66 H663 0.999 no
C66 H661 1.013 no

loop_
_geom_hbond_atom_site_label_D
_geom_hbond_atom_site_label_H
_geom_hbond_atom_site_label_A
_geom_hbond_site_symmetry_A
_geom_hbond_angle_DHA
_geom_hbond_distance_DH
_geom_hbond_distance_HA
_geom_hbond_distance_DA
_geom_hbond_publ_flag
C11 H111 O3 3_566 174.65 0.936 2.566 3.4987(16) yes
C57 H571 O4 1_455 137.25 0.986 2.493 3.2861(16) yes
C60 H602 O2 . 159.25 0.967 2.486 3.4082(16) yes
O4 H41 O1 . 153.64 0.871 1.852 2.6607(16) yes
O4 H41 C10 . 133.47 0.871 2.377 3.0424(16) yes
